data_7104189
loop_
_publ_author_name
'Pattacini, Roberto'
'Jie, Suyun'
'Braunstein, Pierre'

_publ_section_title
;
 Facile dichloromethane activation and phosphine methylation. Isolation
 of unprecedented zwitterionic organozinc and organocobalt
 intermediates.
;
_journal_issue 8
_journal_name_full 'Chemical communications (Cambridge, England)'
_journal_page_first 890
_journal_page_last 892
_journal_paper_doi 10.1039/b817728g
_journal_volume 34
_journal_year 2009
_chemical_formula_moiety 'C19 H18 P, Cl3 H2 O Zn'
_chemical_formula_sum 'C19 H20 Cl3 O P Zn'
_chemical_formula_weight 467.04
_chemical_name_systematic
;
?
;
_space_group_IT_number 14
_symmetry_cell_setting monoclinic
_symmetry_Int_Tables_number 14
_symmetry_space_group_name_Hall '-P 2ybc'
_symmetry_space_group_name_H-M 'P 1 21/c 1'
_atom_sites_solution_hydrogens geom
_atom_sites_solution_primary direct
_atom_sites_solution_secondary difmap
_audit_creation_method SHELXL-97
_cell_angle_alpha 90.00
_cell_angle_beta 94.549(2)
_cell_angle_gamma 90.00
_cell_formula_units_Z 4
_cell_length_a 11.5221(5)
_cell_length_b 8.8570(2)
_cell_length_c 20.7669(9)
_cell_measurement_reflns_used 4604
_cell_measurement_temperature 173(2)
_cell_measurement_theta_max 30.024
_cell_measurement_theta_min 0.998
_cell_volume 2112.60(14)
_computing_cell_refinement 'Denzo (Nonius B.V., 1998)'
_computing_data_collection 'Collect (Nonius B.V., 1998)'
_computing_data_reduction 'Denzo (Nonius B.V., 1998)'
_computing_molecular_graphics 'PLATON 98 (Spek, 1998)'
_computing_publication_material 'SHELXL-97 (Sheldrick, 1997)'
_computing_structure_refinement 'SHELXL-97 (Sheldrick, 1997)'
_computing_structure_solution 'SHELXS-97 (Sheldrick, 1997)'
_diffrn_ambient_temperature 173(2)
_diffrn_detector_area_resol_mean 9
_diffrn_measured_fraction_theta_full 0.983
_diffrn_measured_fraction_theta_max 0.983
_diffrn_measurement_device_type KappaCCD
_diffrn_measurement_method CCD
_diffrn_radiation_monochromator graphite
_diffrn_radiation_source 'fine-focus sealed tube'
_diffrn_radiation_type MoK\a
_diffrn_radiation_wavelength 0.71073
_diffrn_reflns_av_R_equivalents 0.0560
_diffrn_reflns_av_sigmaI/netI 0.0497
_diffrn_reflns_limit_h_max 13
_diffrn_reflns_limit_h_min -14
_diffrn_reflns_limit_k_max 11
_diffrn_reflns_limit_k_min -10
_diffrn_reflns_limit_l_max 19
_diffrn_reflns_limit_l_min -26
_diffrn_reflns_number 12513
_diffrn_reflns_theta_full 27.48
_diffrn_reflns_theta_max 27.48
_diffrn_reflns_theta_min 1.77
_exptl_absorpt_coefficient_mu 1.622
_exptl_absorpt_correction_type none
_exptl_crystal_colour colorless
_exptl_crystal_density_diffrn 1.468
_exptl_crystal_density_method 'not measured'
_exptl_crystal_description block
_exptl_crystal_F_000 952
_exptl_crystal_size_max 0.20
_exptl_crystal_size_mid 0.15
_exptl_crystal_size_min 0.15
_refine_diff_density_max 0.481
_refine_diff_density_min -0.680
_refine_diff_density_rms 0.073
_refine_ls_extinction_method none
_refine_ls_goodness_of_fit_ref 1.059
_refine_ls_hydrogen_treatment mixed
_refine_ls_matrix_type full
_refine_ls_number_parameters 235
_refine_ls_number_reflns 4770
_refine_ls_number_restraints 0
_refine_ls_restrained_S_all 1.059
_refine_ls_R_factor_all 0.0591
_refine_ls_R_factor_gt 0.0377
_refine_ls_shift/su_max 0.002
_refine_ls_shift/su_mean 0.000
_refine_ls_structure_factor_coef Fsqd
_refine_ls_weighting_details 'calc w=1/[\s^2^(Fo^2^)+(0.0506P)^2^+0.0000P] where P=(Fo^2^+2Fc^2^)/3'
_refine_ls_weighting_scheme calc
_refine_ls_wR_factor_gt 0.0961
_refine_ls_wR_factor_ref 0.1034
_reflns_number_gt 3508
_reflns_number_total 4770
_reflns_threshold_expression >2sigma(I)
_cod_data_source_file b817728g.txt
_cod_data_source_block (Ph3PMe)[ZnCl3(H2O)]
_cod_original_sg_symbol_H-M 'P 21/c'
_cod_database_code 7104189

loop_
_symmetry_equiv_pos_as_xyz
'x, y, z'
'-x, y+1/2, -z+1/2'
'-x, -y, -z'
'x, -y-1/2, z-1/2'

loop_
_atom_site_label
_atom_site_type_symbol
_atom_site_fract_x
_atom_site_fract_y
_atom_site_fract_z
_atom_site_U_iso_or_equiv
_atom_site_adp_type
_atom_site_occupancy
_atom_site_symmetry_multiplicity
_atom_site_calc_flag
_atom_site_refinement_flags
_atom_site_disorder_assembly
_atom_site_disorder_group
Zn1 Zn 0.91678(2) 0.74372(2) 0.803799(13) 0.03098(11) Uani 1 1 d . . .
Cl1 Cl 0.97841(5) 0.53539(6) 0.85921(3) 0.03572(15) Uani 1 1 d . . .
Cl2 Cl 0.97850(5) 0.95955(6) 0.85450(3) 0.03388(15) Uani 1 1 d . . .
Cl3 Cl 0.72997(7) 0.74390(8) 0.77244(5) 0.0664(2) Uani 1 1 d . . .
O1 O 1.0213(2) 0.7482(2) 0.73029(10) 0.0494(6) Uani 1 1 d . . .
P1 P 0.75392(4) 0.14601(6) 0.99212(3) 0.02587(15) Uani 1 1 d . . .
C1 C 0.90198(18) 0.2067(2) 0.99130(11) 0.0299(5) Uani 1 1 d . . .
H1A H 0.9441 0.1797 1.0314 0.045 Uiso 1 1 calc R . .
H1B H 0.9042 0.3142 0.9858 0.045 Uiso 1 1 calc R . .
H1C H 0.9371 0.1586 0.9562 0.045 Uiso 1 1 calc R . .
C2 C 0.67823(18) 0.1812(2) 0.91495(10) 0.0297(5) Uani 1 1 d . . .
C3 C 0.5764(2) 0.1028(3) 0.89535(12) 0.0412(6) Uani 1 1 d . . .
H3 H 0.5486 0.0276 0.9214 0.049 Uiso 1 1 calc R . .
C4 C 0.5173(2) 0.1383(3) 0.83683(12) 0.0490(7) Uani 1 1 d . . .
H4 H 0.4490 0.0871 0.8237 0.059 Uiso 1 1 calc R . .
C5 C 0.5581(2) 0.2484(3) 0.79789(13) 0.0445(7) Uani 1 1 d . . .
H5 H 0.5178 0.2705 0.7584 0.053 Uiso 1 1 calc R . .
C6 C 0.6582(2) 0.3261(3) 0.81692(11) 0.0422(6) Uani 1 1 d . . .
H6 H 0.6851 0.4012 0.7906 0.051 Uiso 1 1 calc R . .
C7 C 0.7190(2) 0.2926(3) 0.87526(11) 0.0354(5) Uani 1 1 d . . .
H7 H 0.7872 0.3445 0.8880 0.042 Uiso 1 1 calc R . .
C8 C 0.75192(17) -0.0520(2) 1.00969(10) 0.0279(5) Uani 1 1 d . . .
C9 C 0.7497(2) -0.1032(2) 1.07292(11) 0.0375(6) Uani 1 1 d . . .
H9 H 0.7410 -0.0348 1.1062 0.045 Uiso 1 1 calc R . .
C10 C 0.7604(3) -0.2550(2) 1.08643(14) 0.0472(7) Uani 1 1 d . . .
H10 H 0.7577 -0.2893 1.1286 0.057 Uiso 1 1 calc R . .
C11 C 0.7749(2) -0.3551(3) 1.03760(14) 0.0493(7) Uani 1 1 d . . .
H11 H 0.7841 -0.4573 1.0470 0.059 Uiso 1 1 calc R . .
C12 C 0.7760(2) -0.3066(3) 0.97437(14) 0.0492(7) Uani 1 1 d . . .
H12 H 0.7848 -0.3760 0.9415 0.059 Uiso 1 1 calc R . .
C13 C 0.7641(2) -0.1551(2) 0.96014(12) 0.0388(6) Uani 1 1 d . . .
H13 H 0.7641 -0.1221 0.9176 0.047 Uiso 1 1 calc R . .
C14 C 0.6860(2) 0.24914(19) 1.05352(12) 0.0289(5) Uani 1 1 d . . .
C15 C 0.5738(2) 0.3065(3) 1.04273(12) 0.0397(6) Uani 1 1 d . . .
H15 H 0.5309 0.2894 1.0036 0.048 Uiso 1 1 calc R . .
C16 C 0.5267(2) 0.3892(3) 1.09071(13) 0.0521(7) Uani 1 1 d . . .
H16 H 0.4515 0.4273 1.0839 0.062 Uiso 1 1 calc R . .
C17 C 0.5904(2) 0.4155(3) 1.14866(13) 0.0498(7) Uani 1 1 d . . .
H17 H 0.5580 0.4718 1.1805 0.060 Uiso 1 1 calc R . .
C18 C 0.7014(2) 0.3594(2) 1.15985(11) 0.0401(6) Uani 1 1 d . . .
H18 H 0.7439 0.3782 1.1990 0.048 Uiso 1 1 calc R . .
C19 C 0.7497(2) 0.2752(2) 1.11276(12) 0.0327(5) Uani 1 1 d . . .
H19 H 0.8243 0.2358 1.1204 0.039 Uiso 1 1 calc R . .
H1O H 1.010(3) 0.679(4) 0.7061(15) 0.073(11) Uiso 1 1 d . . .
H2O H 1.005(3) 0.826(4) 0.7051(18) 0.114(15) Uiso 1 1 d . . .

loop_
_atom_site_aniso_label
_atom_site_aniso_U_11
_atom_site_aniso_U_22
_atom_site_aniso_U_33
_atom_site_aniso_U_23
_atom_site_aniso_U_13
_atom_site_aniso_U_12
Zn1 0.03653(19) 0.02767(18) 0.02821(17) -0.00133(10) -0.00069(13) -0.00238(10)
Cl1 0.0426(4) 0.0242(3) 0.0405(3) 0.0013(2) 0.0040(3) -0.0012(2)
Cl2 0.0481(4) 0.0231(3) 0.0302(3) -0.0005(2) 0.0017(3) -0.0015(2)
Cl3 0.0437(4) 0.0780(6) 0.0730(6) 0.0060(4) -0.0231(4) -0.0057(3)
O1 0.0821(16) 0.0294(11) 0.0394(12) -0.0046(9) 0.0222(11) -0.0032(8)
P1 0.0264(3) 0.0215(3) 0.0295(3) 0.0011(2) 0.0012(2) -0.0018(2)
C1 0.0260(12) 0.0316(11) 0.0319(12) 0.0006(10) 0.0007(9) -0.0014(9)
C2 0.0305(12) 0.0291(11) 0.0292(12) -0.0010(10) 0.0011(9) 0.0000(9)
C3 0.0368(14) 0.0454(14) 0.0408(14) 0.0019(12) -0.0018(11) -0.0084(11)
C4 0.0390(15) 0.0597(17) 0.0462(16) -0.0080(14) -0.0097(12) -0.0031(12)
C5 0.0445(16) 0.0579(18) 0.0302(14) -0.0011(11) -0.0035(12) 0.0170(12)
C6 0.0502(16) 0.0432(15) 0.0333(13) 0.0084(11) 0.0046(11) 0.0099(12)
C7 0.0394(14) 0.0322(11) 0.0346(13) 0.0014(11) 0.0033(10) -0.0009(10)
C8 0.0271(11) 0.0224(11) 0.0343(12) -0.0007(9) 0.0040(9) -0.0030(8)
C9 0.0498(15) 0.0277(12) 0.0348(13) 0.0020(10) 0.0016(11) -0.0051(10)
C10 0.0645(19) 0.0325(14) 0.0440(17) 0.0113(12) 0.0001(14) -0.0093(11)
C11 0.0563(17) 0.0216(12) 0.070(2) 0.0077(13) 0.0061(14) -0.0011(11)
C12 0.0578(18) 0.0248(12) 0.069(2) -0.0102(13) 0.0275(15) -0.0004(12)
C13 0.0429(14) 0.0312(12) 0.0445(15) -0.0015(11) 0.0160(11) -0.0056(10)
C14 0.0324(13) 0.0220(11) 0.0329(13) 0.0000(9) 0.0070(10) 0.0002(8)
C15 0.0350(14) 0.0435(13) 0.0401(14) 0.0002(12) -0.0005(11) 0.0047(11)
C16 0.0444(16) 0.0568(16) 0.0564(18) 0.0028(14) 0.0129(14) 0.0233(12)
C17 0.0631(19) 0.0460(15) 0.0429(16) 0.0007(13) 0.0195(14) 0.0173(13)
C18 0.0523(16) 0.0348(13) 0.0340(14) -0.0031(11) 0.0070(11) 0.0016(11)
C19 0.0351(14) 0.0279(11) 0.0355(13) 0.0002(10) 0.0041(10) 0.0028(9)

loop_
_atom_type_symbol
_atom_type_description
_atom_type_scat_dispersion_real
_atom_type_scat_dispersion_imag
_atom_type_scat_source
Zn Zn 0.2839 1.4301 'International Tables Vol C Tables 4.2.6.8 and 6.1.1.4'
Cl Cl 0.1484 0.1585 'International Tables Vol C Tables 4.2.6.8 and 6.1.1.4'
O O 0.0106 0.0060 'International Tables Vol C Tables 4.2.6.8 and 6.1.1.4'
P P 0.1023 0.0942 'International Tables Vol C Tables 4.2.6.8 and 6.1.1.4'
C C 0.0033 0.0016 'International Tables Vol C Tables 4.2.6.8 and 6.1.1.4'
H H 0.0000 0.0000 'International Tables Vol C Tables 4.2.6.8 and 6.1.1.4'

loop_
_geom_angle_atom_site_label_1
_geom_angle_atom_site_label_2
_geom_angle_atom_site_label_3
_geom_angle
_geom_angle_site_symmetry_1
_geom_angle_site_symmetry_3
_geom_angle_publ_flag
O1 Zn1 Cl3 113.88(8) . . ?
O1 Zn1 Cl1 102.65(6) . . ?
Cl3 Zn1 Cl1 114.35(3) . . ?
O1 Zn1 Cl2 98.65(6) . . ?
Cl3 Zn1 Cl2 113.59(3) . . ?
Cl1 Zn1 Cl2 112.18(2) . . ?
Zn1 O1 H1O 113(2) . . ?
Zn1 O1 H2O 111(3) . . ?
H1O O1 H2O 102(4) . . ?
C2 P1 C1 109.65(11) . . ?
C2 P1 C8 109.84(10) . . ?
C1 P1 C8 108.87(10) . . ?
C2 P1 C14 109.76(11) . . ?
C1 P1 C14 108.86(11) . . ?
C8 P1 C14 109.85(9) . . ?
P1 C1 H1A 109.5 . . ?
P1 C1 H1B 109.5 . . ?
H1A C1 H1B 109.5 . . ?
P1 C1 H1C 109.5 . . ?
H1A C1 H1C 109.5 . . ?
H1B C1 H1C 109.5 . . ?
C7 C2 C3 119.7(2) . . ?
C7 C2 P1 119.36(17) . . ?
C3 C2 P1 120.87(17) . . ?
C4 C3 C2 119.2(2) . . ?
C4 C3 H3 120.4 . . ?
C2 C3 H3 120.4 . . ?
C5 C4 C3 120.8(2) . . ?
C5 C4 H4 119.6 . . ?
C3 C4 H4 119.6 . . ?
C4 C5 C6 120.3(2) . . ?
C4 C5 H5 119.8 . . ?
C6 C5 H5 119.8 . . ?
C5 C6 C7 120.0(2) . . ?
C5 C6 H6 120.0 . . ?
C7 C6 H6 120.0 . . ?
C6 C7 C2 120.0(2) . . ?
C6 C7 H7 120.0 . . ?
C2 C7 H7 120.0 . . ?
C13 C8 C9 119.60(19) . . ?
C13 C8 P1 119.24(16) . . ?
C9 C8 P1 120.86(16) . . ?
C10 C9 C8 120.2(2) . . ?
C10 C9 H9 119.9 . . ?
C8 C9 H9 119.9 . . ?
C11 C10 C9 119.8(2) . . ?
C11 C10 H10 120.1 . . ?
C9 C10 H10 120.1 . . ?
C10 C11 C12 120.9(2) . . ?
C10 C11 H11 119.5 . . ?
C12 C11 H11 119.5 . . ?
C13 C12 C11 119.9(2) . . ?
C13 C12 H12 120.1 . . ?
C11 C12 H12 120.1 . . ?
C12 C13 C8 119.7(2) . . ?
C12 C13 H13 120.2 . . ?
C8 C13 H13 120.2 . . ?
C15 C14 C19 119.8(2) . . ?
C15 C14 P1 121.52(19) . . ?
C19 C14 P1 118.66(18) . . ?
C16 C15 C14 119.4(2) . . ?
C16 C15 H15 120.3 . . ?
C14 C15 H15 120.3 . . ?
C17 C16 C15 120.4(2) . . ?
C17 C16 H16 119.8 . . ?
C15 C16 H16 119.8 . . ?
C18 C17 C16 120.7(2) . . ?
C18 C17 H17 119.6 . . ?
C16 C17 H17 119.6 . . ?
C17 C18 C19 119.8(2) . . ?
C17 C18 H18 120.1 . . ?
C19 C18 H18 120.1 . . ?
C18 C19 C14 119.9(2) . . ?
C18 C19 H19 120.0 . . ?
C14 C19 H19 120.0 . . ?

loop_
_geom_bond_atom_site_label_1
_geom_bond_atom_site_label_2
_geom_bond_distance
_geom_bond_site_symmetry_2
_geom_bond_publ_flag
Zn1 O1 2.019(2) . ?
Zn1 Cl3 2.1988(8) . ?
Zn1 Cl1 2.2591(6) . ?
Zn1 Cl2 2.2693(6) . ?
O1 H1O 0.80(3) . ?
O1 H2O 0.87(4) . ?
P1 C2 1.790(2) . ?
P1 C1 1.790(2) . ?
P1 C8 1.792(2) . ?
P1 C14 1.797(2) . ?
C1 H1A 0.9600 . ?
C1 H1B 0.9600 . ?
C1 H1C 0.9600 . ?
C2 C7 1.391(3) . ?
C2 C3 1.396(3) . ?
C3 C4 1.381(3) . ?
C3 H3 0.9300 . ?
C4 C5 1.373(4) . ?
C4 H4 0.9300 . ?
C5 C6 1.374(4) . ?
C5 H5 0.9300 . ?
C6 C7 1.383(3) . ?
C6 H6 0.9300 . ?
C7 H7 0.9300 . ?
C8 C13 1.392(3) . ?
C8 C9 1.391(3) . ?
C9 C10 1.377(3) . ?
C9 H9 0.9300 . ?
C10 C11 1.367(4) . ?
C10 H10 0.9300 . ?
C11 C12 1.383(4) . ?
C11 H11 0.9300 . ?
C12 C13 1.378(3) . ?
C12 H12 0.9300 . ?
C13 H13 0.9300 . ?
C14 C15 1.391(3) . ?
C14 C19 1.400(3) . ?
C15 C16 1.382(3) . ?
C15 H15 0.9300 . ?
C16 C17 1.379(4) . ?
C16 H16 0.9300 . ?
C17 C18 1.374(3) . ?
C17 H17 0.9300 . ?
C18 C19 1.382(3) . ?
C18 H18 0.9300 . ?
C19 H19 0.9300 . ?
